data_4322167
loop_
_publ_author_name
'Alexander J. Norquist'
'Charlotte L. Stern'
'Kenneth R. Poeppelmeier'

_publ_section_title
;
 Cu(C10H9N3)2MOF5.2H2O (M = Nb, Ta): Aligned [MOF5]2- Oxide Fluoride
 Anions
;
_journal_name_full 'Inorganic Chemistry'
_journal_page_first 3448
_journal_page_last 3449
_journal_paper_doi 10.1021/ic990366g
_journal_volume 38
_journal_year 1999
_chemical_compound_source 'hydro(solvato)thermal synthesis'
_chemical_formula_sum 'C20 H22 Cu F5 N6 O3 Ta'
_chemical_formula_weight 733.92
_space_group_IT_number 14
_symmetry_cell_setting monoclinic
_symmetry_Int_Tables_number 14
_symmetry_space_group_name_Hall '-P 2yn'
_symmetry_space_group_name_H-M 'P 1 21/n 1'
_cell_angle_alpha 90
_cell_angle_beta 91.2530(10)
_cell_angle_gamma 90
_cell_formula_units_Z 4
_cell_length_a 9.4890(4)
_cell_length_b 19.3320(8)
_cell_length_c 13.1053(6)
_cell_measurement_reflns_used 0
_cell_measurement_temperature 296.2
_cell_measurement_theta_max 0.0
_cell_measurement_theta_min 0.0
_cell_volume 2403.48(18)
_computing_cell_refinement 'MSC/AFC Diffractometer Control'
_computing_data_collection 'MSC/AFC Diffractometer Control'
_computing_data_reduction 'teXsan for Windows (MSC, 1997)'
_computing_publication_material 'teXsan for Windows (MSC, 1997)'
_computing_structure_refinement 'teXsan for Windows (MSC, 1997)'
_computing_structure_solution
;
SIR92 (Altomare, et. al. 1993)
;
_diffrn_ambient_temperature 296.2
_diffrn_measurement_device 'Bruker Smart CCD'
_diffrn_measurement_method \w-2\q
_diffrn_orient_matrix_UB_11 0.00000
_diffrn_orient_matrix_UB_12 0.00000
_diffrn_orient_matrix_UB_13 0.00000
_diffrn_orient_matrix_UB_21 0.00000
_diffrn_orient_matrix_UB_22 0.00000
_diffrn_orient_matrix_UB_23 0.00000
_diffrn_orient_matrix_UB_31 0.00000
_diffrn_orient_matrix_UB_32 0.00000
_diffrn_orient_matrix_UB_33 0.00000
_diffrn_radiation_detector 'scintillation counter'
_diffrn_radiation_monochromator graphite
_diffrn_radiation_type 'Mo K\a'
_diffrn_radiation_wavelength 0.7107
_diffrn_reflns_av_R_equivalents 0.04120
_diffrn_reflns_av_sigmaI/netI 0.028
_diffrn_reflns_limit_h_max 12
_diffrn_reflns_limit_h_min -12
_diffrn_reflns_limit_k_max 25
_diffrn_reflns_limit_k_min -25
_diffrn_reflns_limit_l_max 17
_diffrn_reflns_limit_l_min -17
_diffrn_reflns_number 21649
_diffrn_reflns_reduction_process 'Lp corrections applied'
_diffrn_reflns_theta_max 28.26
_diffrn_reflns_theta_min 1.05
_diffrn_standards_decay_% 0.00
_diffrn_standards_interval_count 0
_diffrn_standards_number 0
_exptl_absorpt_coefficient_mu 5.502
_exptl_absorpt_correction_type none
_exptl_crystal_colour NONE
_exptl_crystal_density_diffrn 2.028
_exptl_crystal_density_meas 2.003(1)
_exptl_crystal_description NONE
_exptl_crystal_F_000 1420.00
_exptl_crystal_size_max 0.00
_exptl_crystal_size_mid 0.00
_exptl_crystal_size_min 0.00
_refine_diff_density_max 1.20
_refine_diff_density_min -0.74
_refine_ls_extinction_coef 0.000000084(7)
_refine_ls_extinction_expression 'equ(3) Acta Cryst.(1968) A24, p213.'
_refine_ls_extinction_method 'Zachariasen (1967)'
_refine_ls_goodness_of_fit_all 1.398
_refine_ls_goodness_of_fit_ref 1.400
_refine_ls_hydrogen_treatment noref
_refine_ls_matrix_type full
_refine_ls_number_constraints 0
_refine_ls_number_parameters 326
_refine_ls_number_reflns 4922
_refine_ls_number_restraints 0
_refine_ls_R_factor_all 0.0185
_refine_ls_R_factor_gt 0.0190
_refine_ls_shift/su_max 0.0000
_refine_ls_shift/su_mean 0.0000
_refine_ls_structure_factor_coef F
_refine_ls_weighting_details 'w = 1/[\s^2^(Fo)]'
_refine_ls_weighting_scheme sigma
_refine_ls_wR_factor_all 0.0220
_refine_ls_wR_factor_ref 0.0220
_reflns_number_gt 4922
_reflns_number_total 5893
_reflns_threshold_expression I>3.00\s(I)
_cod_data_source_file ic990366g_2.cif
_cod_data_source_block '_s01h_Cu(dpa)2TaOF5.2H2O'
_cod_original_cell_volume 2403.5(2)
_cod_original_sg_symbol_H-M 'P 21/n '
_cod_original_formula_sum 'C20 H22 Cu F5 N6 O3 Ta '
_cod_database_code 4322167

loop_
_symmetry_equiv_pos_as_xyz
'   +x,   +y,   +z'
1/2-x,1/2+y,1/2-z
'   -x,   -y,   -z'
1/2+x,1/2-y,1/2+z

loop_
_atom_site_label
_atom_site_fract_x
_atom_site_fract_y
_atom_site_fract_z
_atom_site_U_iso_or_equiv
_atom_site_occupancy
_atom_site_refinement_flags
_atom_site_adp_type
_atom_site_calc_flag
_atom_site_calc_attached_atom
Ta(1) 0.851897(9) -0.089919(4) 0.628581(7) 0.01540(3) 1.000 . Uani d ?
Cu(1) 0.97460(3) 0.085098(13) 0.70761(2) 0.01688(7) 1.000 . Uani d ?
F(1) 0.7376(2) -0.10502(7) 0.74805(11) 0.0309(4) 1.000 . Uani d ?
F(2) 1.0043(2) -0.13532(7) 0.70080(12) 0.0324(4) 1.000 . Uani d ?
F(3) 0.9520(2) -0.09796(7) 0.50336(12) 0.0321(4) 1.000 . Uani d ?
F(4) 0.6820(2) -0.06378(8) 0.55548(12) 0.0328(4) 1.000 . Uani d ?
F(5) 0.7876(2) -0.18950(7) 0.59526(11) 0.0291(4) 1.000 . Uani d ?
O(1) 0.9045(2) -0.00362(8) 0.65838(12) 0.0198(4) 1.000 . Uani d ?
O(2) 0.6238(2) -0.12197(10) 0.93882(13) 0.0319(5) 1.000 . Uani d ?
O(3) 1.0086(3) -0.25317(10) 0.4943(2) 0.0516(7) 1.000 . Uani d ?
N(1) 1.0652(2) 0.18056(9) 0.7271(2) 0.0194(5) 1.000 . Uani d ?
N(2) 0.8451(2) 0.22718(10) 0.7698(2) 0.0215(5) 1.000 . Uani d ?
N(3) 0.7997(2) 0.13417(9) 0.6573(1) 0.0188(5) 1.000 . Uani d ?
N(4) 1.1582(2) 0.03930(9) 0.7463(1) 0.0187(5) 1.000 . Uani d ?
N(5) 1.1652(2) 0.08048(10) 0.9176(2) 0.0234(5) 1.000 . Uani d ?
N(6) 0.9234(2) 0.07859(10) 0.8711(2) 0.0211(5) 1.000 . Uani d ?
C(1) 1.2072(3) 0.18968(12) 0.7225(2) 0.0241(6) 1.000 . Uani d ?
C(2) 1.2754(3) 0.24452(13) 0.7670(2) 0.0307(7) 1.000 . Uani d ?
C(3) 1.1972(3) 0.29428(13) 0.8183(2) 0.0322(7) 1.000 . Uani d ?
C(4) 1.0536(3) 0.28818(12) 0.8190(2) 0.0265(6) 1.000 . Uani d ?
C(5) 0.9900(2) 0.23081(12) 0.7708(2) 0.0197(6) 1.000 . Uani d ?
C(6) 0.7595(3) 0.19476(12) 0.6977(2) 0.0196(6) 1.000 . Uani d ?
C(7) 0.6313(3) 0.22628(12) 0.6700(2) 0.0234(6) 1.000 . Uani d ?
C(8) 0.5432(3) 0.19406(13) 0.6004(2) 0.0256(6) 1.000 . Uani d ?
C(9) 0.5829(3) 0.13105(13) 0.5591(2) 0.0240(6) 1.000 . Uani d ?
C(10) 0.7118(3) 0.10394(12) 0.5873(2) 0.0215(6) 1.000 . Uani d ?
C(11) 1.2276(3) 0.00755(12) 0.6689(2) 0.0224(6) 1.000 . Uani d ?
C(12) 1.3658(3) -0.01149(13) 0.6762(2) 0.0264(6) 1.000 . Uani d ?
C(13) 1.4391(3) 0.00032(13) 0.7673(2) 0.0286(7) 1.000 . Uani d ?
C(14) 1.3715(3) 0.03030(13) 0.8476(2) 0.0264(6) 1.000 . Uani d ?
C(15) 1.2291(3) 0.04932(12) 0.8351(2) 0.0207(6) 1.000 . Uani d ?
C(16) 1.0240(3) 0.08602(11) 0.9427(2) 0.0203(6) 1.000 . Uani d ?
C(17) 0.9941(3) 0.10038(13) 1.0452(2) 0.0268(6) 1.000 . Uani d ?
C(18) 0.8555(3) 0.1072(1) 1.0720(2) 0.0296(7) 1.000 . Uani d ?
C(19) 0.7485(3) 0.0988(1) 0.9986(2) 0.0309(7) 1.000 . Uani d ?
C(20) 0.7872(3) 0.08402(13) 0.9008(2) 0.0268(6) 1.000 . Uani d ?
H(1) 1.2416 0.1492 0.6754 0.013 1.000 . Uiso c ?
H(2) 1.3757 0.2506 0.7747 0.013 1.000 . Uiso c ?
H(3) 1.2332 0.3348 0.8474 0.013 1.000 . Uiso c ?
H(4) 1.0001 0.3269 0.8359 0.013 1.000 . Uiso c ?
H(5) 0.7916 0.2657 0.8047 0.013 1.000 . Uiso c ?
H(6) 0.6030 0.2720 0.7083 0.013 1.000 . Uiso c ?
H(7) 0.4581 0.2180 0.5742 0.013 1.000 . Uiso c ?
H(8) 0.5301 0.1137 0.5016 0.013 1.000 . Uiso c ?
H(9) 0.7359 0.0665 0.5574 0.013 1.000 . Uiso c ?
H(10) 1.1650 -0.0047 0.6027 0.013 1.000 . Uiso c ?
H(11) 1.4100 -0.0344 0.6169 0.013 1.000 . Uiso c ?
H(12) 1.5412 -0.0169 0.7737 0.013 1.000 . Uiso c ?
H(13) 1.4228 0.0349 0.9119 0.013 1.000 . Uiso c ?
H(14) 1.2317 0.0871 0.9715 0.013 1.000 . Uiso c ?
H(15) 1.0717 0.1042 1.0948 0.013 1.000 . Uiso c ?
H(16) 0.8419 0.1148 1.1446 0.013 1.000 . Uiso c ?
H(17) 0.6533 0.1018 1.0243 0.013 1.000 . Uiso c ?
H(18) 0.7133 0.0776 0.8508 0.033 1.000 . Uiso c ?
H(19) 0.6440 -0.1205 0.8890 0.013 1.000 . Uiso c ?
H(20) 0.6030 -0.1579 0.9500 0.013 1.000 . Uiso c ?
H(21) 1.0400 -0.2220 0.4850 0.013 1.000 . Uiso c ?
H(22) 0.9330 -0.2443 0.5190 0.013 1.000 . Uiso c ?

loop_
_atom_site_aniso_label
_atom_site_aniso_U_11
_atom_site_aniso_U_22
_atom_site_aniso_U_33
_atom_site_aniso_U_12
_atom_site_aniso_U_13
_atom_site_aniso_U_23
Ta(1) 0.01632(5) 0.01354(5) 0.01634(5) -0.00081(4) 0.00065(3) 0.00071(4)
Cu(1) 0.0165(1) 0.0144(1) 0.0195(1) 0.00040(11) -0.0019(1) -0.00217(11)
F(1) 0.0352(9) 0.0337(8) 0.0243(7) -0.0040(7) 0.0108(6) -0.0007(6)
F(2) 0.0289(8) 0.0234(7) 0.0443(9) 0.0061(7) -0.0097(7) 0.0052(7)
F(3) 0.0427(9) 0.0270(8) 0.0271(8) -0.0051(7) 0.0159(7) -0.0016(7)
F(4) 0.0266(8) 0.0316(8) 0.0395(9) -0.0043(7) -0.0131(7) 0.0022(7)
F(5) 0.0373(9) 0.0178(7) 0.0325(8) -0.0090(6) 0.0084(7) -0.0026(6)
O(1) 0.0194(8) 0.0141(7) 0.0258(9) 0.0001(7) -0.0039(7) -0.0007(7)
O(2) 0.0362(11) 0.0391(10) 0.0205(9) -0.0112(9) 0.0033(8) -0.0022(8)
O(3) 0.061(2) 0.0359(11) 0.059(1) 0.0125(11) 0.0251(12) -0.0005(11)
N(1) 0.0197(10) 0.0144(9) 0.0241(10) -0.0002(8) 0.0011(8) -0.0028(8)
N(2) 0.0173(9) 0.0191(9) 0.0279(10) 0.0031(8) -0.0012(8) -0.0093(8)
N(3) 0.0206(10) 0.0166(9) 0.0191(9) 0.0012(8) -0.0013(8) -0.0025(8)
N(4) 0.0196(10) 0.0152(9) 0.0210(10) 0.0002(8) -0.0009(8) -0.0024(8)
N(5) 0.0201(10) 0.0313(11) 0.0184(9) -0.0000(9) -0.0038(8) -0.0058(9)
N(6) 0.0198(10) 0.0228(10) 0.0207(10) -0.0012(8) 0.0002(8) 0.0006(8)
C(1) 0.0223(12) 0.0192(12) 0.0309(13) -0.0016(10) 0.0057(10) -0.0025(10)
C(2) 0.0193(12) 0.0297(13) 0.043(2) -0.0056(11) 0.0040(11) -0.0076(12)
C(3) 0.028(1) 0.0258(13) 0.043(2) -0.0060(11) 0.0019(12) -0.0139(12)
C(4) 0.0252(13) 0.0200(12) 0.034(1) 0.0005(10) 0.0016(11) -0.0109(10)
C(5) 0.0210(11) 0.0181(11) 0.0199(11) -0.0016(10) 0.0001(9) -0.0019(9)
C(6) 0.0191(11) 0.0189(11) 0.0210(11) -0.0019(9) 0.0029(9) -0.0009(9)
C(7) 0.0213(12) 0.0223(12) 0.0268(12) 0.0047(10) 0.0019(10) -0.0045(10)
C(8) 0.0205(12) 0.0285(13) 0.0278(13) 0.0040(11) -0.0011(10) -0.0012(11)
C(9) 0.0259(13) 0.0267(12) 0.0191(11) -0.0019(11) -0.0047(9) -0.0019(10)
C(10) 0.0249(12) 0.0178(11) 0.0216(11) -0.0005(10) -0.0058(9) 0.0004(9)
C(11) 0.0266(13) 0.0203(11) 0.0204(12) -0.0009(10) 0.0017(10) -0.0032(10)
C(12) 0.0256(13) 0.0253(12) 0.0286(13) 0.0044(11) 0.0047(10) -0.0050(11)
C(13) 0.0208(12) 0.0290(13) 0.036(1) 0.0079(11) 0.0007(10) 0.0010(11)
C(14) 0.0194(12) 0.0314(13) 0.0283(13) 0.0015(11) -0.0053(10) 0.0005(11)
C(15) 0.0210(12) 0.0188(11) 0.0222(12) -0.0006(10) 0.0010(9) -0.0001(9)
C(16) 0.0229(12) 0.0167(11) 0.0214(11) -0.0012(10) 0.0014(9) 0.0006(9)
C(17) 0.0281(13) 0.0301(13) 0.0223(12) -0.0008(11) -0.0003(10) -0.0021(10)
C(18) 0.036(2) 0.032(1) 0.0215(12) 0.0019(12) 0.0075(11) -0.0010(11)
C(19) 0.0238(13) 0.036(2) 0.033(1) 0.0013(12) 0.0096(11) 0.0041(12)
C(20) 0.0200(12) 0.033(1) 0.0272(12) -0.0030(11) -0.0018(10) 0.0062(11)

loop_
_atom_type_symbol
_atom_type_oxidation_number
_atom_type_number_in_cell
_atom_type_scat_dispersion_real
_atom_type_scat_dispersion_imag
_atom_type_scat_source
C 0 80 0.002 0.002
;International Tables for Crystallography
(1992, Vol. C, Table 6.1.1.2)
;
H 0 88 0.000 0.000
;International Tables for Crystallography
(1992, Vol. C, Table 6.1.1.2)
;
N 0 24 0.004 0.003
;International Tables for Crystallography
(1992, Vol. C, Table 6.1.1.2)
;
O 0 12 0.008 0.006
;International Tables for Crystallography
(1992, Vol. C, Table 6.1.1.2)
;
F 0 20 0.014 0.010
;International Tables for Crystallography
(1992, Vol. C, Table 6.1.1.2)
;
Cu 0 4 0.263 1.266
;International Tables for Crystallography
(1992, Vol. C, Tables 4.2.6.8 and 6.1.1.1)
;
Ta 0 4 -1.258 6.523
;International Tables for Crystallography
(1992, Vol. C, Tables 4.2.6.8 and 6.1.1.1)
;

loop_
_geom_angle_atom_site_label_1
_geom_angle_atom_site_label_2
_geom_angle_atom_site_label_3
_geom_angle
_geom_angle_site_symmetry_1
_geom_angle_site_symmetry_2
_geom_angle_site_symmetry_3
_geom_angle_publ_flag
F1 TA1 F2 87.83(8) . . . ?
F1 TA1 F3 165.97(7) . . . ?
F1 TA1 F4 87.95(8) . . . ?
F1 TA1 F5 82.11(7) . . . ?
F1 TA1 O1 97.05(8) . . . ?
F2 TA1 F3 90.17(8) . . . ?
F2 TA1 F4 167.84(7) . . . ?
F2 TA1 F5 83.93(7) . . . ?
F2 TA1 O1 96.61(8) . . . ?
F3 TA1 F4 91.16(8) . . . ?
F3 TA1 F5 83.87(7) . . . ?
F3 TA1 O1 96.98(8) . . . ?
F4 TA1 F5 84.20(7) . . . ?
F4 TA1 O1 95.22(8) . . . ?
F5 TA1 O1 178.98(7) . . . ?
O1 CU1 N1 167.17(8) . . . ?
O1 CU1 N3 91.92(8) . . . ?
O1 CU1 N4 89.04(8) . . . ?
O1 CU1 N6 100.99(8) . . . ?
N1 CU1 N3 87.54(9) . . . ?
N1 CU1 N4 90.37(9) . . . ?
N1 CU1 N6 91.76(9) . . . ?
N3 CU1 N4 174.68(9) . . . ?
N3 CU1 N6 98.49(9) . . . ?
N4 CU1 N6 86.46(9) . . . ?

loop_
_geom_bond_atom_site_label_1
_geom_bond_atom_site_label_2
_geom_bond_distance
_geom_bond_site_symmetry_1
_geom_bond_site_symmetry_2
_geom_bond_publ_flag
TA1 F1 1.946(2) . . ?
TA1 F2 1.923(2) . . ?
TA1 F3 1.920(2) . . ?
TA1 F4 1.925(2) . . ?
TA1 F5 2.063(2) . . ?
TA1 O1 1.782(2) . . ?
CU1 O1 1.944(2) . . ?
CU1 N1 2.049(2) . . ?
CU1 N3 2.011(2) . . ?
CU1 N4 2.009(2) . . ?
CU1 N6 2.210(2) . . ?
F1 H19 2.09 . . no
F2 H6 2.39 . . no
F4 H8 2.34 . . no
F5 H5 1.75 . . no
F5 H22 2.02 . . no
